data_1504063
loop_
_publ_author_name
'Aquino, Maurizio'
'Safir, Imad'
'Elkhayat, Zobida'
'Gandara, Zoila'
'Perez, Manuel'
'Retailleau, Pascal'
'Arseniyadis, Sim\'eon'

_publ_section_title
;
 Competing domino processes: path-discriminating ability of epoxide
 stereochemistry at the angular position.
;
_journal_issue 16
_journal_name_full 'Organic letters'
_journal_page_first 3610
_journal_page_last 3613
_journal_paper_doi 10.1021/ol9013377
_journal_volume 11
_journal_year 2009
_chemical_formula_moiety 'C21 H26 O6'
_chemical_formula_sum 'C21 H26 O6'
_chemical_formula_weight 374.42
_chemical_name_systematic
; 
 ? 
;
_space_group_IT_number 14
_symmetry_cell_setting monoclinic
_symmetry_space_group_name_Hall '-P 2ybc'
_symmetry_space_group_name_H-M 'P 1 21/c 1'
_atom_sites_solution_hydrogens difmap
_atom_sites_solution_primary direct
_atom_sites_solution_secondary difmap
_audit_creation_method SHELXL-97
_cell_angle_alpha 90.00
_cell_angle_beta 100.51(2)
_cell_angle_gamma 90.00
_cell_formula_units_Z 4
_cell_length_a 7.724(2)
_cell_length_b 27.076(5)
_cell_length_c 9.347(2)
_cell_measurement_reflns_used 3991
_cell_measurement_temperature 293(2)
_cell_measurement_theta_max 26.373
_cell_measurement_theta_min 0.998
_cell_volume 1922.0(7)
_computing_cell_refinement 'DENZO (Otwinowski & Minor, 1997); COLLECT (Nonius B.V., 1999)'
_computing_data_collection 'DENZO (Otwinowski & Minor, 1997); COLLECT (Nonius B.V., 1999)'
_computing_data_reduction 'SCALEPACK (Otwinowski & Minor, 1997)'
_computing_molecular_graphics 'PLATON (Spek, 2003)'
_computing_publication_material 'SHELXL97 (Sheldrick, 2008)'
_computing_structure_refinement 'SHELXL97 (Sheldrick, 2008); CRYSTALBUILDER (Welter, 2006)'
_computing_structure_solution 'SIR97 (Altomare et al, 1999)'
_diffrn_ambient_temperature 293(2)
_diffrn_measured_fraction_theta_full 0.994
_diffrn_measured_fraction_theta_max 0.994
_diffrn_measurement_device_type 'Nonius kappa-CCD diffractometer'
_diffrn_measurement_method 'phi and omega scans'
_diffrn_radiation_monochromator graphite
_diffrn_radiation_source 'fine-focus sealed tube'
_diffrn_radiation_type MoK\a
_diffrn_radiation_wavelength 0.71069
_diffrn_reflns_av_R_equivalents 0.0323
_diffrn_reflns_av_sigmaI/netI 0.0459
_diffrn_reflns_limit_h_max 9
_diffrn_reflns_limit_h_min -9
_diffrn_reflns_limit_k_max 31
_diffrn_reflns_limit_k_min -33
_diffrn_reflns_limit_l_max 11
_diffrn_reflns_limit_l_min -11
_diffrn_reflns_number 18176
_diffrn_reflns_theta_full 26.41
_diffrn_reflns_theta_max 26.41
_diffrn_reflns_theta_min 2.68
_exptl_absorpt_coefficient_mu 0.094
_exptl_absorpt_correction_T_max 0.986
_exptl_absorpt_correction_T_min 0.869
_exptl_absorpt_correction_type multi-scan
_exptl_absorpt_process_details 'Scalepack (Otwinowski & Minor, 1997)'
_exptl_crystal_colour colourless
_exptl_crystal_density_diffrn 1.294
_exptl_crystal_density_method 'not measured'
_exptl_crystal_description prism
_exptl_crystal_F_000 800
_exptl_crystal_size_max 0.53
_exptl_crystal_size_mid 0.23
_exptl_crystal_size_min 0.15
_refine_diff_density_max 0.166
_refine_diff_density_min -0.177
_refine_diff_density_rms 0.035
_refine_ls_extinction_method none
_refine_ls_goodness_of_fit_ref 1.035
_refine_ls_hydrogen_treatment constr
_refine_ls_matrix_type full
_refine_ls_number_parameters 247
_refine_ls_number_reflns 3931
_refine_ls_number_restraints 0
_refine_ls_restrained_S_all 1.035
_refine_ls_R_factor_all 0.0811
_refine_ls_R_factor_gt 0.0454
_refine_ls_shift/su_max 0.000
_refine_ls_shift/su_mean 0.000
_refine_ls_structure_factor_coef Fsqd
_refine_ls_weighting_details 'calc w=1/[\s^2^(Fo^2^)+(0.0463P)^2^+0.4611P] where P=(Fo^2^+2Fc^2^)/3'
_refine_ls_weighting_scheme calc
_refine_ls_wR_factor_gt 0.1018
_refine_ls_wR_factor_ref 0.1169
_reflns_number_gt 2610
_reflns_number_total 3931
_reflns_threshold_expression >2sigma(I)
_cod_data_source_file ol9013377_si_002.cif
_cod_data_source_block compound_2d
_cod_original_sg_symbol_H-M 'P 21/c'
_cod_database_code 1504063

loop_
_symmetry_equiv_pos_as_xyz
'x, y, z'
'-x, y+1/2, -z+1/2'
'-x, -y, -z'
'x, -y-1/2, z-1/2'

loop_
_atom_site_label
_atom_site_type_symbol
_atom_site_fract_x
_atom_site_fract_y
_atom_site_fract_z
_atom_site_U_iso_or_equiv
_atom_site_adp_type
_atom_site_occupancy
_atom_site_symmetry_multiplicity
_atom_site_calc_flag
_atom_site_refinement_flags
O5 O 0.46435(16) 0.14756(5) 0.96103(12) 0.0442(3) Uani 1 1 d .
O2 O 1.14578(15) 0.15772(5) 0.32472(14) 0.0457(3) Uani 1 1 d .
C10 C 0.9104(2) 0.13802(6) 0.43639(17) 0.0345(4) Uani 1 1 d .
C11 C 0.7237(2) 0.11850(6) 0.43747(18) 0.0338(4) Uani 1 1 d .
C17 C 0.5810(2) 0.09404(6) 0.7967(2) 0.0413(4) Uani 1 1 d .
O4 O 0.46729(19) 0.22343(5) 0.77955(14) 0.0565(4) Uani 1 1 d .
C15 C 0.5287(2) 0.17951(6) 0.73702(19) 0.0392(4) Uani 1 1 d .
C16 C 0.5220(2) 0.14010(6) 0.83133(18) 0.0371(4) Uani 1 1 d .
O6 O 0.5693(2) 0.05723(5) 0.89546(15) 0.0642(5) Uani 1 1 d .
C5 C 1.0005(2) 0.12191(7) 0.30728(19) 0.0383(4) Uani 1 1 d .
C14 C 0.5945(2) 0.17258(7) 0.60945(19) 0.0405(4) Uani 1 1 d .
H14 H 0.5987 0.1989 0.5464 0.049 Uiso 1 1 calc R
C13 C 0.6538(2) 0.12643(6) 0.57650(18) 0.0344(4) Uani 1 1 d .
C9 C 1.0338(2) 0.12405(7) 0.5797(2) 0.0467(5) Uani 1 1 d .
H2A H 1.1389 0.1443 0.5906 0.056 Uiso 1 1 calc R
H2B H 0.9751 0.1313 0.6606 0.056 Uiso 1 1 calc R
C18 C 0.6461(2) 0.08710(7) 0.66935(19) 0.0412(4) Uani 1 1 d .
H18 H 0.6844 0.0560 0.6465 0.049 Uiso 1 1 calc R
O1 O 0.9815(2) 0.21644(5) 0.17781(17) 0.0632(4) Uani 1 1 d .
C4 C 0.8965(2) 0.13262(8) 0.1584(2) 0.0467(5) Uani 1 1 d .
H7 H 0.8310 0.1077 0.1053 0.056 Uiso 1 1 calc R
C1 C 0.9140(3) 0.19497(7) 0.4162(2) 0.0457(5) Uani 1 1 d .
H10A H 0.8009 0.2070 0.3660 0.055 Uiso 1 1 calc R
H10B H 0.9442 0.2116 0.5093 0.055 Uiso 1 1 calc R
C6 C 1.0795(3) 0.07056(7) 0.3185(2) 0.0517(5) Uani 1 1 d .
H5A H 0.9849 0.0466 0.2969 0.062 Uiso 1 1 calc R
H5B H 1.1528 0.0671 0.2452 0.062 Uiso 1 1 calc R
C2 C 1.0568(3) 0.20298(7) 0.3242(2) 0.0508(5) Uani 1 1 d .
H9 H 1.1388 0.2287 0.3683 0.061 Uiso 1 1 calc R
C8 C 1.0873(3) 0.07005(8) 0.5863(2) 0.0564(6) Uani 1 1 d .
H3A H 0.9832 0.0494 0.5757 0.068 Uiso 1 1 calc R
H3B H 1.1602 0.0629 0.6800 0.068 Uiso 1 1 calc R
C19 C 0.4499(3) 0.26295(7) 0.6784(2) 0.0571(6) Uani 1 1 d .
H19A H 0.5630 0.2706 0.6552 0.086 Uiso 1 1 calc R
H19B H 0.4045 0.2915 0.7201 0.086 Uiso 1 1 calc R
H19C H 0.3704 0.2535 0.5913 0.086 Uiso 1 1 calc R
C20 C 0.2833(3) 0.13767(9) 0.9562(2) 0.0625(6) Uani 1 1 d .
H20A H 0.2138 0.1600 0.8894 0.094 Uiso 1 1 calc R
H20B H 0.2555 0.1420 1.0515 0.094 Uiso 1 1 calc R
H20C H 0.2578 0.1043 0.9245 0.094 Uiso 1 1 calc R
C3 C 0.8984(3) 0.17717(9) 0.1038(2) 0.0590(6) Uani 1 1 d .
H8 H 0.8396 0.1823 0.0090 0.071 Uiso 1 1 calc R
C7 C 1.1888(3) 0.05866(8) 0.4657(3) 0.0605(6) Uani 1 1 d .
H4A H 1.2965 0.0779 0.4800 0.073 Uiso 1 1 calc R
H4B H 1.2207 0.0240 0.4692 0.073 Uiso 1 1 calc R
C21 C 0.6359(5) 0.01016(9) 0.8655(4) 0.1173(14) Uani 1 1 d .
H21A H 0.5630 -0.0037 0.7807 0.176 Uiso 1 1 calc R
H21B H 0.6355 -0.0113 0.9471 0.176 Uiso 1 1 calc R
H21C H 0.7541 0.0137 0.8483 0.176 Uiso 1 1 calc R
O3 O 0.68429(16) 0.07020(5) 0.37561(13) 0.0464(3) Uani 1 1 d .
C12 C 0.5879(2) 0.11219(7) 0.3070(2) 0.0470(5) Uani 1 1 d .
H12A H 0.4658 0.1158 0.3172 0.056 Uiso 1 1 calc R
H12B H 0.6144 0.1235 0.2148 0.056 Uiso 1 1 calc R

loop_
_atom_site_aniso_label
_atom_site_aniso_U_11
_atom_site_aniso_U_22
_atom_site_aniso_U_33
_atom_site_aniso_U_23
_atom_site_aniso_U_13
_atom_site_aniso_U_12
O5 0.0456(7) 0.0595(8) 0.0314(7) -0.0030(6) 0.0174(6) -0.0021(6)
O2 0.0349(7) 0.0516(8) 0.0534(8) 0.0027(6) 0.0151(6) -0.0075(6)
C10 0.0335(9) 0.0401(10) 0.0309(9) -0.0001(7) 0.0088(7) -0.0031(7)
C11 0.0357(9) 0.0362(10) 0.0317(9) -0.0020(7) 0.0116(8) -0.0017(7)
C17 0.0494(11) 0.0394(10) 0.0392(10) 0.0080(8) 0.0193(9) 0.0010(8)
O4 0.0815(10) 0.0424(8) 0.0549(9) 0.0053(6) 0.0373(8) 0.0149(7)
C15 0.0408(10) 0.0403(10) 0.0393(10) -0.0007(8) 0.0146(8) 0.0034(8)
C16 0.0384(9) 0.0471(10) 0.0281(9) 0.0000(8) 0.0125(8) -0.0009(8)
O6 0.0994(12) 0.0464(8) 0.0597(9) 0.0179(7) 0.0485(9) 0.0143(8)
C5 0.0357(9) 0.0432(10) 0.0389(10) -0.0025(8) 0.0147(8) -0.0061(8)
C14 0.0452(10) 0.0437(11) 0.0364(10) 0.0068(8) 0.0177(8) 0.0047(8)
C13 0.0337(9) 0.0397(10) 0.0319(9) 0.0013(8) 0.0118(7) -0.0017(8)
C9 0.0380(10) 0.0628(13) 0.0387(10) 0.0005(9) 0.0054(8) -0.0078(9)
C18 0.0465(11) 0.0391(10) 0.0425(10) 0.0001(8) 0.0201(9) 0.0015(8)
O1 0.0625(9) 0.0644(10) 0.0644(10) 0.0229(8) 0.0161(8) -0.0060(8)
C4 0.0387(10) 0.0678(14) 0.0370(10) -0.0030(10) 0.0158(8) -0.0051(9)
C1 0.0474(11) 0.0420(11) 0.0494(11) -0.0051(9) 0.0132(9) -0.0043(9)
C6 0.0461(11) 0.0490(12) 0.0652(14) -0.0055(10) 0.0237(10) 0.0028(9)
C2 0.0494(12) 0.0459(11) 0.0583(13) 0.0024(10) 0.0131(10) -0.0101(9)
C8 0.0452(11) 0.0623(13) 0.0592(13) 0.0199(11) 0.0031(10) -0.0012(10)
C19 0.0655(14) 0.0453(12) 0.0645(14) 0.0072(10) 0.0222(12) 0.0123(10)
C20 0.0510(12) 0.0905(17) 0.0519(13) -0.0120(12) 0.0251(10) -0.0127(12)
C3 0.0488(12) 0.0881(18) 0.0419(12) 0.0145(12) 0.0131(10) -0.0041(12)
C7 0.0450(12) 0.0541(13) 0.0841(17) 0.0126(11) 0.0165(12) 0.0078(10)
C21 0.202(4) 0.0538(16) 0.128(3) 0.0415(16) 0.116(3) 0.0434(19)
O3 0.0497(8) 0.0477(8) 0.0449(8) -0.0098(6) 0.0169(6) -0.0111(6)
C12 0.0354(10) 0.0686(14) 0.0387(11) 0.0043(9) 0.0114(8) -0.0054(9)

loop_
_atom_type_symbol
_atom_type_description
_atom_type_scat_dispersion_real
_atom_type_scat_dispersion_imag
_atom_type_scat_source
C C 0.0033 0.0016 'International Tables Vol C Tables 4.2.6.8 and 6.1.1.4'
H H 0.0000 0.0000 'International Tables Vol C Tables 4.2.6.8 and 6.1.1.4'
O O 0.0106 0.0060 'International Tables Vol C Tables 4.2.6.8 and 6.1.1.4'

loop_
_geom_angle_atom_site_label_1
_geom_angle_atom_site_label_2
_geom_angle_atom_site_label_3
_geom_angle
C16 O5 C20 114.77(14)
C2 O2 C5 102.24(13)
C11 C10 C9 109.97(13)
C11 C10 C1 112.29(14)
C9 C10 C1 109.08(14)
C11 C10 C5 117.38(14)
C9 C10 C5 108.11(14)
C1 C10 C5 99.37(13)
O3 C11 C12 59.57(11)
O3 C11 C13 113.10(13)
C12 C11 C13 114.76(14)
O3 C11 C10 116.06(13)
C12 C11 C10 124.33(14)
C13 C11 C10 116.05(14)
O6 C17 C16 115.58(15)
O6 C17 C18 123.87(16)
C16 C17 C18 120.55(16)
C15 O4 C19 117.29(14)
O4 C15 C16 115.35(15)
O4 C15 C14 124.55(16)
C16 C15 C14 120.10(16)
O5 C16 C17 120.60(15)
O5 C16 C15 119.98(15)
C17 C16 C15 119.36(15)
C17 O6 C21 116.63(15)
O2 C5 C4 104.12(14)
O2 C5 C6 107.97(14)
C4 C5 C6 112.44(16)
O2 C5 C10 99.73(13)
C4 C5 C10 115.05(14)
C6 C5 C10 115.71(15)
C13 C14 C15 119.97(16)
C13 C14 H14 120.0
C15 C14 H14 120.0
C18 C13 C14 120.11(15)
C18 C13 C11 119.59(15)
C14 C13 C11 120.28(15)
C8 C9 C10 113.08(16)
C8 C9 H2A 109.0
C10 C9 H2A 109.0
C8 C9 H2B 109.0
C10 C9 H2B 109.0
H2A C9 H2B 107.8
C13 C18 C17 119.90(16)
C13 C18 H18 120.0
C17 C18 H18 120.0
C3 O1 C2 110.95(15)
C3 C4 C5 119.75(19)
C3 C4 H7 120.1
C5 C4 H7 120.1
C2 C1 C10 103.84(14)
C2 C1 H10A 111.0
C10 C1 H10A 111.0
C2 C1 H10B 111.0
C10 C1 H10B 111.0
H10A C1 H10B 109.0
C7 C6 C5 114.18(17)
C7 C6 H5A 108.7
C5 C6 H5A 108.7
C7 C6 H5B 108.7
C5 C6 H5B 108.7
H5A C6 H5B 107.6
O2 C2 O1 109.78(16)
O2 C2 C1 106.04(14)
O1 C2 C1 111.31(16)
O2 C2 H9 109.9
O1 C2 H9 109.9
C1 C2 H9 109.9
C9 C8 C7 109.82(16)
C9 C8 H3A 109.7
C7 C8 H3A 109.7
C9 C8 H3B 109.7
C7 C8 H3B 109.7
H3A C8 H3B 108.2
O4 C19 H19A 109.5
O4 C19 H19B 109.5
H19A C19 H19B 109.5
O4 C19 H19C 109.5
H19A C19 H19C 109.5
H19B C19 H19C 109.5
O5 C20 H20A 109.5
O5 C20 H20B 109.5
H20A C20 H20B 109.5
O5 C20 H20C 109.5
H20A C20 H20C 109.5
H20B C20 H20C 109.5
C4 C3 O1 123.9(2)
C4 C3 H8 118.1
O1 C3 H8 118.1
C6 C7 C8 110.77(16)
C6 C7 H4A 109.5
C8 C7 H4A 109.5
C6 C7 H4B 109.5
C8 C7 H4B 109.5
H4A C7 H4B 108.1
O6 C21 H21A 109.5
O6 C21 H21B 109.5
H21A C21 H21B 109.5
O6 C21 H21C 109.5
H21A C21 H21C 109.5
H21B C21 H21C 109.5
C11 O3 C12 61.14(11)
O3 C12 C11 59.29(11)
O3 C12 H12A 117.8
C11 C12 H12A 117.8
O3 C12 H12B 117.8
C11 C12 H12B 117.8
H12A C12 H12B 115.0

loop_
_geom_bond_atom_site_label_1
_geom_bond_atom_site_label_2
_geom_bond_distance
O5 C16 1.3803(19)
O5 C20 1.417(2)
O2 C2 1.405(2)
O2 C5 1.469(2)
C10 C11 1.538(2)
C10 C9 1.543(2)
C10 C1 1.554(2)
C10 C5 1.561(2)
C11 O3 1.440(2)
C11 C12 1.466(3)
C11 C13 1.510(2)
C17 O6 1.372(2)
C17 C16 1.386(2)
C17 C18 1.387(2)
O4 C15 1.366(2)
O4 C19 1.418(2)
C15 C16 1.391(2)
C15 C14 1.392(2)
O6 C21 1.421(3)
C5 C4 1.502(3)
C5 C6 1.514(3)
C14 C13 1.385(2)
C14 H14 0.9300
C13 C18 1.382(2)
C9 C8 1.518(3)
C9 H2A 0.9700
C9 H2B 0.9700
C18 H18 0.9300
O1 C3 1.363(3)
O1 C2 1.433(3)
C4 C3 1.311(3)
C4 H7 0.9300
C1 C2 1.532(3)
C1 H10A 0.9700
C1 H10B 0.9700
C6 C7 1.512(3)
C6 H5A 0.9700
C6 H5B 0.9700
C2 H9 0.9800
C8 C7 1.518(3)
C8 H3A 0.9700
C8 H3B 0.9700
C19 H19A 0.9600
C19 H19B 0.9600
C19 H19C 0.9600
C20 H20A 0.9600
C20 H20B 0.9600
C20 H20C 0.9600
C3 H8 0.9300
C7 H4A 0.9700
C7 H4B 0.9700
C21 H21A 0.9600
C21 H21B 0.9600
C21 H21C 0.9600
O3 C12 1.444(2)
C12 H12A 0.9700
C12 H12B 0.9700

loop_
_geom_torsion_atom_site_label_1
_geom_torsion_atom_site_label_2
_geom_torsion_atom_site_label_3
_geom_torsion_atom_site_label_4
_geom_torsion
C9 C10 C11 O3 -91.89(17)
C1 C10 C11 O3 146.45(14)
C5 C10 C11 O3 32.2(2)
C9 C10 C11 C12 -161.47(17)
C1 C10 C11 C12 76.9(2)
C5 C10 C11 C12 -37.4(2)
C9 C10 C11 C13 44.6(2)
C1 C10 C11 C13 -77.07(18)
C5 C10 C11 C13 168.70(14)
C19 O4 C15 C16 -171.89(17)
C19 O4 C15 C14 8.0(3)
C20 O5 C16 C17 -88.1(2)
C20 O5 C16 C15 94.9(2)
O6 C17 C16 O5 3.1(3)
C18 C17 C16 O5 -177.16(16)
O6 C17 C16 C15 -179.87(17)
C18 C17 C16 C15 -0.1(3)
O4 C15 C16 O5 -3.1(2)
C14 C15 C16 O5 176.97(16)
O4 C15 C16 C17 179.79(17)
C14 C15 C16 C17 -0.1(3)
C16 C17 O6 C21 -177.5(2)
C18 C17 O6 C21 2.8(3)
C2 O2 C5 C4 64.90(16)
C2 O2 C5 C6 -175.40(14)
C2 O2 C5 C10 -54.18(15)
C11 C10 C5 O2 165.28(14)
C9 C10 C5 O2 -69.68(16)
C1 C10 C5 O2 44.06(15)
C11 C10 C5 C4 54.6(2)
C9 C10 C5 C4 179.64(15)
C1 C10 C5 C4 -66.62(18)
C11 C10 C5 C6 -79.2(2)
C9 C10 C5 C6 45.8(2)
C1 C10 C5 C6 159.53(15)
O4 C15 C14 C13 179.93(17)
C16 C15 C14 C13 -0.2(3)
C15 C14 C13 C18 0.7(3)
C15 C14 C13 C11 179.35(16)
O3 C11 C13 C18 32.9(2)
C12 C11 C13 C18 98.7(2)
C10 C11 C13 C18 -104.85(19)
O3 C11 C13 C14 -145.79(16)
C12 C11 C13 C14 -80.0(2)
C10 C11 C13 C14 76.5(2)
C11 C10 C9 C8 75.49(19)
C1 C10 C9 C8 -160.96(15)
C5 C10 C9 C8 -53.83(19)
C14 C13 C18 C17 -0.9(3)
C11 C13 C18 C17 -179.57(16)
O6 C17 C18 C13 -179.66(18)
C16 C17 C18 C13 0.6(3)
O2 C5 C4 C3 -27.4(2)
C6 C5 C4 C3 -144.03(18)
C10 C5 C4 C3 80.6(2)
C11 C10 C1 C2 -144.71(15)
C9 C10 C1 C2 93.12(17)
C5 C10 C1 C2 -19.87(17)
O2 C5 C6 C7 64.39(19)
C4 C5 C6 C7 178.69(15)
C10 C5 C6 C7 -46.3(2)
C5 O2 C2 O1 -78.80(16)
C5 O2 C2 C1 41.55(17)
C3 O1 C2 O2 45.6(2)
C3 O1 C2 C1 -71.5(2)
C10 C1 C2 O2 -12.09(19)
C10 C1 C2 O1 107.26(17)
C10 C9 C8 C7 61.9(2)
C5 C4 C3 O1 -4.3(3)
C2 O1 C3 C4 -3.2(3)
C5 C6 C7 C8 51.0(2)
C9 C8 C7 C6 -58.1(2)
C13 C11 O3 C12 106.11(16)
C10 C11 O3 C12 -116.15(16)
C13 C11 C12 O3 -103.30(15)
C10 C11 C12 O3 102.46(17)
